data_7104425
loop_
_publ_author_name
'Nohra, Brigitte'
'Mialane, Pierre'
'Dolbecq, Anne'
'Rivi\`ere, Eric'
'Marrot, J\'er\^ome'
'S\'echeresse, Francis'

_publ_section_title
;
 Heterometallic 3d-4f cubane clusters inserted in polyoxometalate
 matrices.
;
_journal_issue 19
_journal_name_full 'Chemical communications (Cambridge, England)'
_journal_page_first 2703
_journal_page_last 2705
_journal_paper_doi 10.1039/b902094b
_journal_volume 34
_journal_year 2009
_chemical_formula_sum 'C28 H118 Cu6 Gd2 N24 O108 Si2 W22'
_chemical_formula_weight 7315.80
_chemical_name_systematic
;
?
;
_space_group_IT_number 14
_symmetry_cell_setting monoclinic
_symmetry_space_group_name_Hall '-P 2ybc'
_symmetry_space_group_name_H-M 'P 1 21/c 1'
_atom_sites_solution_hydrogens geom
_atom_sites_solution_primary direct
_atom_sites_solution_secondary difmap
_audit_creation_method SHELXL-97
_cell_angle_alpha 90.00
_cell_angle_beta 95.6250(10)
_cell_angle_gamma 90.00
_cell_formula_units_Z 2
_cell_length_a 22.3533(10)
_cell_length_b 12.1726(6)
_cell_length_c 23.0083(11)
_cell_measurement_reflns_used 21677
_cell_measurement_temperature 293(2)
_cell_measurement_theta_max 30.34
_cell_measurement_theta_min 1.78
_cell_volume 6230.4(5)
_computing_structure_refinement 'SHELXL-97 (Sheldrick, 2008)'
_diffrn_ambient_temperature 293(2)
_diffrn_measured_fraction_theta_full 0.965
_diffrn_measured_fraction_theta_max 0.965
_diffrn_radiation_monochromator graphite
_diffrn_radiation_source 'fine-focus sealed tube'
_diffrn_radiation_type MoK\a
_diffrn_radiation_wavelength 0.71073
_diffrn_reflns_av_R_equivalents 0.0894
_diffrn_reflns_av_sigmaI/netI 0.1198
_diffrn_reflns_limit_h_max 27
_diffrn_reflns_limit_h_min -31
_diffrn_reflns_limit_k_max 17
_diffrn_reflns_limit_k_min -16
_diffrn_reflns_limit_l_max 32
_diffrn_reflns_limit_l_min -27
_diffrn_reflns_number 47093
_diffrn_reflns_theta_full 30.34
_diffrn_reflns_theta_max 30.34
_diffrn_reflns_theta_min 1.78
_exptl_absorpt_coefficient_mu 22.390
_exptl_absorpt_correction_T_max 0.2130
_exptl_absorpt_correction_T_min 0.0404
_exptl_absorpt_correction_type multi-scan
_exptl_crystal_colour purple
_exptl_crystal_density_diffrn 3.789
_exptl_crystal_density_method 'not measured'
_exptl_crystal_description needle
_exptl_crystal_F_000 6320
_exptl_crystal_size_max 0.40
_exptl_crystal_size_mid 0.10
_exptl_crystal_size_min 0.10
_refine_diff_density_max 5.015
_refine_diff_density_min -6.352
_refine_diff_density_rms 0.683
_refine_ls_extinction_method none
_refine_ls_goodness_of_fit_ref 1.022
_refine_ls_hydrogen_treatment constr
_refine_ls_matrix_type full
_refine_ls_number_parameters 788
_refine_ls_number_reflns 18085
_refine_ls_number_restraints 1
_refine_ls_restrained_S_all 1.022
_refine_ls_R_factor_all 0.1294
_refine_ls_R_factor_gt 0.0758
_refine_ls_shift/su_max 0.001
_refine_ls_shift/su_mean 0.000
_refine_ls_structure_factor_coef Fsqd
_refine_ls_weighting_details 'calc w=1/[\s^2^(Fo^2^)+(0.1116P)^2^+0.0000P] where P=(Fo^2^+2Fc^2^)/3'
_refine_ls_weighting_scheme calc
_refine_ls_wR_factor_gt 0.1754
_refine_ls_wR_factor_ref 0.2050
_reflns_number_gt 11490
_reflns_number_total 18085
_reflns_threshold_expression >2\s(I)
_cod_data_source_file b902094b.txt
_cod_data_source_block 2
_cod_original_sg_symbol_H-M P21/c
_cod_database_code 7104425

loop_
_symmetry_equiv_pos_as_xyz
'x, y, z'
'-x, y+1/2, -z+1/2'
'-x, -y, -z'
'x, -y-1/2, z-1/2'

loop_
_atom_site_label
_atom_site_type_symbol
_atom_site_fract_x
_atom_site_fract_y
_atom_site_fract_z
_atom_site_U_iso_or_equiv
_atom_site_adp_type
_atom_site_occupancy
_atom_site_symmetry_multiplicity
_atom_site_calc_flag
_atom_site_refinement_flags
_atom_site_disorder_assembly
_atom_site_disorder_group
W1 W 0.84231(4) 1.28979(6) -0.10257(3) 0.02301(17) Uani 1 1 d . . .
W2 W 0.87450(3) 1.14992(6) -0.21837(3) 0.01784(15) Uani 1 1 d . . .
W3 W 0.79670(3) 0.88319(6) -0.25405(3) 0.02038(16) Uani 1 1 d . . .
W4 W 0.73148(4) 1.17668(6) -0.00726(3) 0.02320(18) Uani 1 1 d . . .
W5 W 0.70003(4) 0.77681(6) -0.16749(3) 0.02260(17) Uani 1 1 d . . .
W6 W 0.66416(3) 0.93267(6) -0.03600(3) 0.01982(16) Uani 1 1 d . . .
W7A W 0.60998(3) 1.03743(7) -0.18361(3) 0.01779(16) Uani 0.92 1 d P . .
W8A W 0.67686(4) 1.28221(7) -0.15193(3) 0.01976(17) Uani 0.92 1 d P . .
W9A W 0.70954(3) 1.14177(7) -0.26976(3) 0.01600(16) Uani 0.92 1 d P . .
W7B W 0.7135(7) 1.2259(15) -0.2401(6) 0.056(4) Uani 0.08 1 d P . .
W8B W 0.6541(7) 0.9794(12) -0.2606(6) 0.053(3) Uani 0.08 1 d P . .
W9B W 0.6142(6) 1.1341(16) -0.1512(5) 0.048(4) Uani 0.08 1 d P . .
W10 W 0.85013(3) 0.79866(6) -0.11955(3) 0.02153(16) Uani 1 1 d . . .
W11 W 0.81482(3) 0.94772(7) 0.00931(3) 0.02155(17) Uani 1 1 d . . .
Gd1 Gd 0.95238(4) 1.06076(8) -0.07466(3) 0.0228(2) Uani 1 1 d . . .
Si1 Si 0.7664(2) 1.0420(4) -0.13366(17) 0.0132(9) Uani 1 1 d . . .
Cu1 Cu 0.71891(14) 1.5438(2) 0.02846(11) 0.0378(7) Uani 1 1 d . . .
Cu2 Cu 0.90109(13) 1.4722(2) -0.23635(11) 0.0356(6) Uani 1 1 d . . .
Cu3 Cu 0.44962(13) 0.9191(3) -0.15831(12) 0.0409(7) Uani 1 1 d . . .
O1 O 0.8508(7) 1.4296(11) -0.0874(6) 0.033(2) Uani 1 1 d . . .
O2 O 0.9113(7) 1.2368(11) -0.0696(5) 0.033(2) Uani 1 1 d . . .
O3 O 0.8677(6) 1.2901(11) -0.1813(5) 0.026(3) Uani 1 1 d . . .
O4 O 0.7948(6) 1.2396(10) -0.0401(6) 0.029(3) Uani 1 1 d . . .
O5 O 0.7576(6) 1.3161(12) -0.1419(6) 0.030(3) Uani 1 1 d . . .
O6 O 0.8261(5) 1.1186(11) -0.1370(5) 0.021(3) Uani 1 1 d . . .
O7 O 0.9033(6) 1.1954(11) -0.2808(5) 0.028(3) Uani 1 1 d . . .
O8 O 0.9402(6) 1.1089(10) -0.1745(5) 0.023(3) Uani 1 1 d . . .
O9 O 0.8501(6) 1.0036(10) -0.2415(5) 0.023(3) Uani 1 1 d . . .
O10 O 0.7867(5) 1.1833(9) -0.2528(4) 0.016(2) Uani 1 1 d . . .
O11 O 0.8130(6) 0.8366(12) -0.3226(5) 0.029(3) Uani 1 1 d . . .
O12 O 0.8484(6) 0.7882(11) -0.2060(5) 0.027(3) Uani 1 1 d . . .
O13 O 0.7305(6) 0.7855(12) -0.2426(6) 0.029(3) Uani 1 1 d . . .
O14 O 0.7356(5) 0.9927(11) -0.2778(5) 0.0205(18) Uani 1 1 d . . .
O15 O 0.7754(5) 0.9188(11) -0.1590(5) 0.0205(18) Uani 1 1 d . . .
O16 O 0.7166(7) 1.2723(11) 0.0433(6) 0.038(4) Uani 1 1 d . . .
O17 O 0.7824(6) 1.0839(11) 0.0400(5) 0.026(3) Uani 1 1 d . . .
O18 O 0.6813(6) 1.2312(10) -0.0731(5) 0.024(3) Uani 1 1 d . . .
O19 O 0.6658(5) 1.0758(11) 0.0029(5) 0.022(3) Uani 1 1 d . . .
O20 O 0.7508(6) 1.0279(9) -0.0661(5) 0.017(2) Uani 1 1 d . . .
O21 O 0.6532(7) 0.6663(13) -0.1790(6) 0.037(4) Uani 1 1 d . . .
O22 O 0.7700(6) 0.7144(11) -0.1363(5) 0.026(3) Uani 1 1 d . . .
O23 O 0.6825(6) 0.8219(10) -0.0906(5) 0.025(3) Uani 1 1 d . . .
O24 O 0.6469(6) 0.8989(12) -0.1938(6) 0.031(3) Uani 1 1 d . . .
O25 O 0.6064(6) 0.8704(12) -0.0042(5) 0.030(3) Uani 1 1 d . . .
O26 O 0.7294(6) 0.8878(11) 0.0147(5) 0.024(3) Uani 1 1 d . . .
O27 O 0.6210(6) 1.0022(11) -0.1026(6) 0.026(3) Uani 1 1 d . . .
O28 O 0.5349(6) 1.0043(14) -0.1993(6) 0.036(4) Uani 1 1 d . . .
O29 O 0.6292(6) 1.0771(11) -0.2608(5) 0.020(3) Uani 0.92 1 d P . .
O30 O 0.6040(7) 1.1924(13) -0.1668(6) 0.024(3) Uani 0.92 1 d P . .
O31 O 0.7092(5) 1.1030(10) -0.1723(5) 0.020(3) Uani 1 1 d . . .
O32 O 0.6408(7) 1.4080(12) -0.1466(6) 0.039(4) Uani 1 1 d . . .
O33 O 0.6773(7) 1.2726(12) -0.2368(6) 0.026(3) Uani 0.92 1 d P . .
O34 O 0.6942(7) 1.1778(12) -0.3431(5) 0.033(3) Uani 1 1 d . . .
O35 O 0.8954(8) 0.6883(14) -0.1005(7) 0.047(4) Uani 1 1 d . . .
O36 O 0.9003(5) 0.9095(12) -0.1147(5) 0.026(3) Uani 1 1 d . . .
O37 O 0.8200(5) 0.8313(11) -0.0466(5) 0.023(3) Uani 1 1 d . . .
O38 O 0.8452(6) 0.8856(12) 0.0728(5) 0.030(3) Uani 1 1 d . . .
O39 O 0.8764(5) 1.0160(11) -0.0173(5) 0.022(3) Uani 1 1 d . . .
O40 O 0.9913(6) 1.1021(12) 0.0258(5) 0.028(3) Uani 1 1 d . . .
O41 O 1.0333(7) 0.9506(13) -0.1124(6) 0.041(4) Uani 1 1 d . . .
O42 O 1.0387(7) 1.1866(15) -0.0819(7) 0.047(4) Uani 1 1 d . . .
N1A N 0.7772(10) 1.4729(15) 0.0876(8) 0.045(4) Uani 1 1 d . . .
H1A1 H 0.7793 1.5098 0.1217 0.054 Uiso 1 1 calc R . .
H1A2 H 0.7665 1.4030 0.0940 0.054 Uiso 1 1 calc R . .
N2A N 0.7883(9) 1.5943(15) -0.0100(8) 0.045(4) Uani 1 1 d D . .
H2A1 H 0.7925 1.5539 -0.0421 0.054 Uiso 1 1 calc R . .
H2A2 H 0.7838 1.6652 -0.0206 0.054 Uiso 1 1 calc R . .
N1B N 0.6572(13) 1.586(2) -0.0402(10) 0.075(8) Uani 1 1 d . . .
H1B1 H 0.6642 1.6551 -0.0523 0.090 Uiso 1 1 calc R . .
H1B2 H 0.6596 1.5400 -0.0703 0.090 Uiso 1 1 calc R . .
N2B N 0.6471(9) 1.4805(19) 0.0622(10) 0.055(6) Uani 1 1 d . . .
H2B1 H 0.6562 1.4138 0.0774 0.066 Uiso 1 1 calc R . .
H2B2 H 0.6363 1.5243 0.0909 0.066 Uiso 1 1 calc R . .
N1C N 0.9480(8) 1.5074(17) -0.1610(8) 0.042(5) Uani 1 1 d . . .
H1C1 H 0.9423 1.5783 -0.1519 0.050 Uiso 1 1 calc R . .
H1C2 H 0.9352 1.4655 -0.1325 0.050 Uiso 1 1 calc R . .
N2C N 0.9797(9) 1.4040(18) -0.2545(9) 0.049(5) Uani 1 1 d . . .
H2C1 H 0.9730 1.3351 -0.2678 0.059 Uiso 1 1 calc R . .
H2C2 H 0.9952 1.4431 -0.2826 0.059 Uiso 1 1 calc R . .
N1D N 0.8238(9) 1.5348(15) -0.2133(7) 0.039(5) Uani 1 1 d . . .
H1D1 H 0.8180 1.5124 -0.1771 0.046 Uiso 1 1 calc R . .
H1D2 H 0.8259 1.6087 -0.2132 0.046 Uiso 1 1 calc R . .
N2D N 0.8530(10) 1.4310(18) -0.3123(7) 0.048(5) Uani 1 1 d . . .
H2D1 H 0.8728 1.4510 -0.3428 0.057 Uiso 1 1 calc R . .
H2D2 H 0.8469 1.3579 -0.3139 0.057 Uiso 1 1 calc R . .
N1E N 0.4515(10) 1.0467(19) -0.1029(8) 0.055(6) Uani 1 1 d . . .
H1E1 H 0.4320 1.0286 -0.0719 0.066 Uiso 1 1 calc R . .
H1E2 H 0.4899 1.0624 -0.0900 0.066 Uiso 1 1 calc R . .
N2E N 0.3897(9) 1.007(2) -0.2104(9) 0.057(6) Uani 1 1 d . . .
H2E1 H 0.4060 1.0310 -0.2423 0.069 Uiso 1 1 calc R . .
H2E2 H 0.3568 0.9667 -0.2216 0.069 Uiso 1 1 calc R . .
N1F N 0.5063(11) 0.821(2) -0.1068(11) 0.070(7) Uani 1 1 d . . .
N2F N 0.4541(10) 0.798(2) -0.2195(9) 0.054(6) Uani 1 1 d . . .
C1A C 0.8370(16) 1.477(3) 0.0617(16) 0.090(7) Uani 1 1 d . . .
H1A3 H 0.8695 1.4643 0.0921 0.108 Uiso 1 1 calc R . .
H1A4 H 0.8384 1.4195 0.0326 0.108 Uiso 1 1 calc R . .
C2A C 0.8445(14) 1.580(4) 0.0357(17) 0.100(8) Uani 1 1 d D . .
H2A3 H 0.8813 1.5819 0.0166 0.120 Uiso 1 1 calc R . .
H2A4 H 0.8460 1.6380 0.0647 0.120 Uiso 1 1 calc R . .
C1B C 0.5979(17) 1.579(3) -0.0185(16) 0.090(7) Uani 1 1 d . . .
H1B3 H 0.5665 1.5784 -0.0508 0.108 Uiso 1 1 calc R . .
H1B4 H 0.5912 1.6415 0.0064 0.108 Uiso 1 1 calc R . .
C2B C 0.5979(16) 1.472(4) 0.0162(18) 0.100(8) Uani 1 1 d . . .
H2B3 H 0.5600 1.4619 0.0327 0.120 Uiso 1 1 calc R . .
H2B4 H 0.6041 1.4093 -0.0089 0.120 Uiso 1 1 calc R . .
C1C C 1.0102(15) 1.488(4) -0.1648(15) 0.095(9) Uani 1 1 d . . .
H1C3 H 1.0292 1.4724 -0.1260 0.114 Uiso 1 1 calc R . .
H1C4 H 1.0281 1.5548 -0.1783 0.114 Uiso 1 1 calc R . .
C2C C 1.0226(16) 1.402(4) -0.2020(15) 0.095(9) Uani 1 1 d . . .
H2C3 H 1.0196 1.3320 -0.1820 0.114 Uiso 1 1 calc R . .
H2C4 H 1.0632 1.4088 -0.2130 0.114 Uiso 1 1 calc R . .
C1D C 0.7738(12) 1.499(3) -0.2543(12) 0.057(7) Uani 1 1 d . . .
H1D3 H 0.7410 1.5513 -0.2546 0.069 Uiso 1 1 calc R . .
H1D4 H 0.7593 1.4282 -0.2423 0.069 Uiso 1 1 calc R . .
C2D C 0.7943(13) 1.490(3) -0.3137(11) 0.077(10) Uani 1 1 d . . .
H2D3 H 0.7642 1.4517 -0.3392 0.092 Uiso 1 1 calc R . .
H2D4 H 0.7987 1.5636 -0.3295 0.092 Uiso 1 1 calc R . .
C1E C 0.4233(17) 1.143(3) -0.1315(16) 0.090(7) Uani 1 1 d . . .
H1E3 H 0.4077 1.1914 -0.1032 0.108 Uiso 1 1 calc R . .
H1E4 H 0.4520 1.1833 -0.1523 0.108 Uiso 1 1 calc R . .
C2E C 0.3751(16) 1.101(4) -0.1718(18) 0.100(8) Uani 1 1 d . . .
H2E3 H 0.3597 1.1606 -0.1966 0.120 Uiso 1 1 calc R . .
H2E4 H 0.3429 1.0773 -0.1493 0.120 Uiso 1 1 calc R . .
C1F C 0.5024(18) 0.729(3) -0.2012(16) 0.094(9) Uani 1 1 d . . .
H1F1 H 0.5397 0.7602 -0.2118 0.113 Uiso 1 1 calc R . .
H1F2 H 0.4969 0.6577 -0.2203 0.113 Uiso 1 1 calc R . .
C2F C 0.5053(19) 0.714(3) -0.1355(16) 0.094(9) Uani 1 1 d . . .
H2F1 H 0.4707 0.6730 -0.1257 0.113 Uiso 1 1 calc R . .
H2F2 H 0.5412 0.6735 -0.1218 0.113 Uiso 1 1 calc R . .
C3 C 1.0387(8) 0.8821(18) -0.0708(7) 0.028(5) Uani 1 1 d . . .
C4 C 1.0766(11) 0.7862(19) -0.0759(9) 0.041(6) Uani 1 1 d . . .
H4A H 1.0702 0.7575 -0.1149 0.062 Uiso 1 1 calc R . .
H4B H 1.0665 0.7310 -0.0487 0.062 Uiso 1 1 calc R . .
H4C H 1.1180 0.8066 -0.0675 0.062 Uiso 1 1 calc R . .
O1W O 0.7178(9) 1.7086(17) 0.0866(7) 0.064(4) Uani 1 1 d . . .
O2W O 0.9301(12) 1.6475(16) -0.2815(11) 0.090(8) Uani 1 1 d . . .
O3W O 0.3624(9) 0.8610(17) -0.1169(8) 0.064(4) Uani 1 1 d . . .
O4W O 0.6087(12) 0.8952(18) -0.3323(9) 0.093(8) Uani 1 1 d . . .
O5W O 0.5488(10) 1.187(2) -0.0236(12) 0.091(7) Uani 1 1 d . . .
O6W O 0.9916(13) 1.620(3) 0.0117(14) 0.137(13) Uani 1 1 d . . .
O7W O 0.5121(15) 1.365(4) -0.1078(14) 0.071(13) Uani 0.50 1 d P . .

loop_
_atom_site_aniso_label
_atom_site_aniso_U_11
_atom_site_aniso_U_22
_atom_site_aniso_U_33
_atom_site_aniso_U_23
_atom_site_aniso_U_13
_atom_site_aniso_U_12
W1 0.0299(4) 0.0201(4) 0.0208(3) -0.0041(3) 0.0109(3) -0.0076(3)
W2 0.0194(4) 0.0213(4) 0.0136(3) 0.0020(3) 0.0054(2) -0.0020(3)
W3 0.0271(4) 0.0209(4) 0.0139(3) -0.0024(3) 0.0059(3) -0.0017(3)
W4 0.0310(4) 0.0232(4) 0.0172(3) -0.0049(3) 0.0115(3) -0.0059(3)
W5 0.0281(4) 0.0209(4) 0.0195(3) -0.0022(3) 0.0057(3) -0.0068(3)
W6 0.0212(4) 0.0233(4) 0.0157(3) 0.0013(3) 0.0059(3) -0.0047(3)
W7A 0.0152(4) 0.0211(4) 0.0172(3) 0.0010(3) 0.0025(3) -0.0016(3)
W8A 0.0245(4) 0.0162(4) 0.0196(3) -0.0006(3) 0.0076(3) 0.0024(3)
W9A 0.0181(4) 0.0191(4) 0.0110(3) 0.0012(3) 0.0030(3) 0.0009(3)
W7B 0.048(9) 0.077(12) 0.043(7) 0.032(8) -0.001(6) -0.018(8)
W8B 0.056(9) 0.048(9) 0.052(7) 0.012(6) -0.007(6) -0.010(7)
W9B 0.022(6) 0.088(12) 0.035(6) 0.018(7) 0.011(5) -0.002(7)
W10 0.0261(4) 0.0191(4) 0.0199(3) 0.0017(3) 0.0046(3) 0.0023(3)
W11 0.0224(4) 0.0300(4) 0.0125(3) 0.0024(3) 0.0032(3) -0.0054(3)
Gd1 0.0210(5) 0.0330(6) 0.0144(3) 0.0026(3) 0.0026(3) -0.0052(4)
Si1 0.015(2) 0.014(2) 0.0102(17) 0.0000(16) 0.0032(16) 0.0007(18)
Cu1 0.0597(19) 0.0295(15) 0.0247(11) 0.0044(10) 0.0066(12) -0.0084(13)
Cu2 0.0399(16) 0.0376(16) 0.0310(12) -0.0078(11) 0.0123(11) 0.0017(12)
Cu3 0.0342(16) 0.0535(19) 0.0340(13) -0.0042(13) -0.0019(11) -0.0110(13)
O1 0.052(7) 0.024(5) 0.024(4) -0.007(4) 0.015(4) -0.013(5)
O2 0.052(7) 0.024(5) 0.024(4) -0.007(4) 0.015(4) -0.013(5)
O3 0.029(7) 0.031(8) 0.018(6) 0.001(5) 0.009(5) -0.012(6)
O4 0.046(9) 0.011(7) 0.030(7) -0.005(5) 0.009(6) -0.007(6)
O5 0.031(8) 0.028(8) 0.032(7) 0.010(6) 0.012(6) 0.003(6)
O6 0.017(6) 0.029(7) 0.015(5) 0.009(5) -0.003(5) -0.008(5)
O7 0.042(8) 0.027(8) 0.019(6) 0.004(5) 0.013(6) -0.005(6)
O8 0.032(7) 0.021(7) 0.017(5) -0.002(5) 0.003(5) -0.002(6)
O9 0.031(7) 0.017(7) 0.019(6) 0.006(5) 0.004(5) 0.006(5)
O10 0.026(7) 0.007(6) 0.016(5) -0.004(4) 0.001(5) -0.008(5)
O11 0.031(8) 0.040(9) 0.015(5) -0.003(5) 0.002(5) 0.009(6)
O12 0.033(8) 0.028(8) 0.022(6) -0.008(5) 0.009(5) -0.005(6)
O13 0.026(8) 0.033(8) 0.030(7) -0.002(6) 0.015(6) -0.003(6)
O14 0.015(4) 0.031(5) 0.015(4) 0.000(3) -0.001(3) -0.004(4)
O15 0.015(4) 0.031(5) 0.015(4) 0.000(3) -0.001(3) -0.004(4)
O16 0.055(10) 0.019(8) 0.043(8) -0.019(6) 0.022(7) -0.018(7)
O17 0.023(7) 0.034(8) 0.020(6) -0.003(5) 0.005(5) -0.008(6)
O18 0.031(7) 0.019(7) 0.024(6) 0.001(5) 0.013(5) 0.007(6)
O19 0.016(6) 0.032(8) 0.021(6) -0.008(5) 0.012(5) -0.004(5)
O20 0.028(7) 0.008(6) 0.016(5) -0.006(4) 0.006(5) -0.006(5)
O21 0.040(9) 0.041(10) 0.032(7) -0.001(7) 0.013(6) -0.016(7)
O22 0.046(9) 0.019(7) 0.013(5) -0.005(5) 0.003(5) -0.007(6)
O23 0.035(8) 0.013(7) 0.027(6) 0.002(5) 0.006(6) -0.006(6)
O24 0.036(8) 0.029(8) 0.028(7) -0.003(6) -0.002(6) 0.002(6)
O25 0.026(7) 0.039(9) 0.021(6) -0.001(6) -0.006(5) -0.019(6)
O26 0.035(8) 0.027(7) 0.012(5) 0.003(5) 0.011(5) -0.001(6)
O27 0.024(7) 0.024(7) 0.032(7) -0.003(6) 0.007(5) -0.009(6)
O28 0.026(8) 0.062(11) 0.022(6) 0.001(7) 0.007(6) -0.001(7)
O29 0.033(8) 0.014(7) 0.012(5) 0.003(5) -0.001(5) -0.008(6)
O30 0.028(9) 0.020(8) 0.022(7) 0.014(6) -0.004(6) 0.009(6)
O31 0.017(6) 0.022(7) 0.019(5) 0.009(5) -0.004(5) 0.008(5)
O32 0.047(10) 0.029(9) 0.044(8) -0.001(7) 0.017(7) 0.005(7)
O33 0.024(8) 0.016(8) 0.037(8) 0.000(6) 0.000(7) 0.015(6)
O34 0.040(9) 0.038(9) 0.022(6) 0.015(6) 0.002(6) 0.009(7)
O35 0.051(11) 0.049(11) 0.043(9) 0.015(8) 0.014(8) 0.020(8)
O36 0.011(6) 0.046(9) 0.023(6) -0.002(6) 0.005(5) -0.003(6)
O37 0.019(6) 0.029(8) 0.019(6) 0.007(5) -0.005(5) -0.008(5)
O38 0.025(7) 0.042(9) 0.024(6) 0.006(6) 0.003(5) -0.002(6)
O39 0.018(6) 0.027(7) 0.022(6) -0.004(5) 0.011(5) -0.010(5)
O40 0.025(7) 0.043(9) 0.017(6) -0.007(6) 0.013(5) 0.004(6)
O41 0.037(9) 0.055(11) 0.032(7) 0.013(7) 0.015(7) 0.017(8)
O42 0.029(9) 0.062(12) 0.048(9) 0.010(8) -0.007(7) -0.004(8)
N1A 0.082(11) 0.020(7) 0.037(7) -0.008(6) 0.028(7) -0.009(7)
N2A 0.082(11) 0.020(7) 0.037(7) -0.008(6) 0.028(7) -0.009(7)
N1B 0.12(2) 0.055(17) 0.051(14) 0.037(12) -0.009(14) -0.003(16)
N2B 0.034(12) 0.054(15) 0.074(15) 0.035(12) -0.018(10) -0.005(10)
N1C 0.034(11) 0.045(12) 0.050(11) -0.020(9) 0.018(9) 0.000(9)
N2C 0.052(13) 0.049(13) 0.051(12) -0.008(10) 0.033(10) -0.006(10)
N1D 0.064(14) 0.024(10) 0.030(9) 0.000(7) 0.012(9) 0.011(9)
N2D 0.071(15) 0.053(13) 0.022(8) -0.003(8) 0.017(9) 0.016(11)
N1E 0.061(15) 0.077(18) 0.028(9) -0.009(10) 0.005(9) -0.014(12)
N2E 0.035(12) 0.083(18) 0.055(13) -0.014(12) 0.013(10) 0.006(12)
N1F 0.068(17) 0.065(18) 0.071(16) 0.002(14) -0.029(13) 0.002(14)
N2F 0.050(14) 0.062(16) 0.049(12) -0.008(11) -0.001(10) 0.003(11)
C1A 0.089(16) 0.088(17) 0.090(15) 0.020(13) -0.003(12) 0.034(13)
C2A 0.058(13) 0.12(2) 0.117(19) -0.002(16) -0.010(12) -0.004(13)
C1B 0.089(16) 0.088(17) 0.090(15) 0.020(13) -0.003(12) 0.034(13)
C2B 0.058(13) 0.12(2) 0.117(19) -0.002(16) -0.010(12) -0.004(13)
C1C 0.064(16) 0.15(3) 0.068(15) -0.029(16) 0.012(12) 0.019(17)
C2C 0.064(16) 0.15(3) 0.068(15) -0.029(16) 0.012(12) 0.019(17)
C1D 0.050(17) 0.055(18) 0.066(17) -0.026(14) 0.000(13) -0.003(14)
C2D 0.06(2) 0.14(3) 0.033(13) -0.002(17) 0.000(12) 0.01(2)
C1E 0.089(16) 0.088(17) 0.090(15) 0.020(13) -0.003(12) 0.034(13)
C2E 0.058(13) 0.12(2) 0.117(19) -0.002(16) -0.010(12) -0.004(13)
C1F 0.12(2) 0.075(19) 0.087(17) -0.018(16) -0.013(17) 0.022(16)
C2F 0.12(2) 0.075(19) 0.087(17) -0.018(16) -0.013(17) 0.022(16)
C3 0.022(10) 0.049(13) 0.013(7) -0.004(8) 0.005(7) -0.018(9)
C4 0.056(16) 0.034(13) 0.034(11) -0.003(9) 0.010(10) 0.019(11)
O1W 0.068(9) 0.080(11) 0.046(7) -0.009(7) 0.023(6) -0.022(8)
O2W 0.14(2) 0.032(12) 0.110(18) 0.026(12) 0.046(16) 0.004(12)
O3W 0.068(9) 0.080(11) 0.046(7) -0.009(7) 0.023(6) -0.022(8)
O4W 0.16(2) 0.048(14) 0.068(14) 0.005(11) -0.024(14) -0.041(15)
O5W 0.059(15) 0.086(18) 0.13(2) -0.006(15) 0.000(13) -0.004(12)
O6W 0.11(2) 0.16(3) 0.15(3) -0.04(2) 0.06(2) -0.09(2)
O7W 0.030(19) 0.14(4) 0.039(18) 0.02(2) 0.014(15) 0.01(2)

loop_
_atom_type_symbol
_atom_type_description
_atom_type_scat_dispersion_real
_atom_type_scat_dispersion_imag
_atom_type_scat_source
O O 0.0106 0.0060 'International Tables Vol C Tables 4.2.6.8 and 6.1.1.4'
Si Si 0.0817 0.0704 'International Tables Vol C Tables 4.2.6.8 and 6.1.1.4'
Cu Cu 0.3201 1.2651 'International Tables Vol C Tables 4.2.6.8 and 6.1.1.4'
Gd Gd -0.1653 3.9035 'International Tables Vol C Tables 4.2.6.8 and 6.1.1.4'
W W -0.8490 6.8722 'International Tables Vol C Tables 4.2.6.8 and 6.1.1.4'
N N 0.0061 0.0033 'International Tables Vol C Tables 4.2.6.8 and 6.1.1.4'
C C 0.0033 0.0016 'International Tables Vol C Tables 4.2.6.8 and 6.1.1.4'
H H 0.0000 0.0000 'International Tables Vol C Tables 4.2.6.8 and 6.1.1.4'

loop_
_geom_angle_atom_site_label_1
_geom_angle_atom_site_label_2
_geom_angle_atom_site_label_3
_geom_angle
_geom_angle_site_symmetry_1
_geom_angle_site_symmetry_3
_geom_angle_publ_flag
O1 W1 O2 101.3(7) . . ?
O1 W1 O3 98.5(6) . . ?
O2 W1 O3 94.4(6) . . ?
O1 W1 O4 102.3(6) . . ?
O2 W1 O4 94.8(6) . . ?
O3 W1 O4 155.1(5) . . ?
O1 W1 O5 90.7(7) . . ?
O2 W1 O5 167.7(6) . . ?
O3 W1 O5 86.0(5) . . ?
O4 W1 O5 80.2(5) . . ?
O1 W1 O6 170.6(5) . . ?
O2 W1 O6 85.2(5) . . ?
O3 W1 O6 74.1(5) . . ?
O4 W1 O6 83.7(5) . . ?
O5 W1 O6 83.0(5) . . ?
O7 W2 O8 102.1(6) . . ?
O7 W2 O3 97.9(6) . . ?
O8 W2 O3 95.4(6) . . ?
O7 W2 O9 100.7(6) . . ?
O8 W2 O9 95.4(5) . . ?
O3 W2 O9 156.0(5) . . ?
O7 W2 O10 92.0(6) . . ?
O8 W2 O10 165.9(5) . . ?
O3 W2 O10 83.3(5) . . ?
O9 W2 O10 81.0(5) . . ?
O7 W2 O6 169.5(6) . . ?
O8 W2 O6 85.3(5) . . ?
O3 W2 O6 73.8(5) . . ?
O9 W2 O6 85.8(5) . . ?
O10 W2 O6 80.8(4) . . ?
O11 W3 O9 101.8(6) . . ?
O11 W3 O12 99.1(6) . . ?
O9 W3 O12 92.5(5) . . ?
O11 W3 O13 98.8(6) . . ?
O9 W3 O13 158.9(5) . . ?
O12 W3 O13 88.6(6) . . ?
O11 W3 O14 99.9(5) . . ?
O9 W3 O14 85.8(5) . . ?
O12 W3 O14 160.9(5) . . ?
O13 W3 O14 86.2(6) . . ?
O11 W3 O15 171.8(6) . . ?
O9 W3 O15 84.0(5) . . ?
O12 W3 O15 74.7(5) . . ?
O13 W3 O15 75.9(5) . . ?
O14 W3 O15 86.2(5) . . ?
O16 W4 O4 101.9(6) . . ?
O16 W4 O17 99.4(7) . . ?
O4 W4 O17 92.3(6) . . ?
O16 W4 O18 99.5(7) . . ?
O4 W4 O18 86.9(6) . . ?
O17 W4 O18 160.8(5) . . ?
O16 W4 O19 98.6(6) . . ?
O4 W4 O19 159.1(5) . . ?
O17 W4 O19 88.4(6) . . ?
O18 W4 O19 85.6(5) . . ?
O16 W4 O20 172.0(6) . . ?
O4 W4 O20 83.8(5) . . ?
O17 W4 O20 74.4(5) . . ?
O18 W4 O20 86.4(5) . . ?
O19 W4 O20 76.3(4) . . ?
O21 W5 O22 102.8(7) . . ?
O21 W5 O13 99.8(6) . . ?
O22 W5 O13 90.6(6) . . ?
O21 W5 O23 100.9(6) . . ?
O22 W5 O23 90.1(5) . . ?
O13 W5 O23 158.6(6) . . ?
O21 W5 O24 101.9(7) . . ?
O22 W5 O24 155.3(6) . . ?
O13 W5 O24 86.4(6) . . ?
O23 W5 O24 84.1(5) . . ?
O21 W5 O15 172.1(6) . . ?
O22 W5 O15 72.6(5) . . ?
O13 W5 O15 74.2(5) . . ?
O23 W5 O15 85.7(5) . . ?
O24 W5 O15 83.1(5) . . ?
O25 W6 O26 100.3(6) . . ?
O25 W6 O23 100.8(6) . . ?
O26 W6 O23 90.0(5) . . ?
O25 W6 O27 101.2(6) . . ?
O26 W6 O27 158.4(5) . . ?
O23 W6 O27 84.8(6) . . ?
O25 W6 O19 100.3(6) . . ?
O26 W6 O19 89.8(5) . . ?
O23 W6 O19 158.6(5) . . ?
O27 W6 O19 87.6(5) . . ?
O25 W6 O20 171.5(5) . . ?
O26 W6 O20 73.7(5) . . ?
O23 W6 O20 85.5(5) . . ?
O27 W6 O20 85.1(5) . . ?
O19 W6 O20 74.0(4) . . ?
W9B W7A O28 108.8(7) . . ?
W9B W7A O24 143.9(7) . . ?
O28 W7A O24 101.1(7) . . ?
W9B W7A O27 70.7(7) . . ?
O28 W7A O27 100.5(6) . . ?
O24 W7A O27 84.6(6) . . ?
W9B W7A O29 105.8(7) . . ?
O28 W7A O29 99.5(6) . . ?
O24 W7A O29 88.3(6) . . ?
O27 W7A O29 159.7(5) . . ?
W9B W7A O30 21.6(6) . . ?
O28 W7A O30 100.6(7) . . ?
O24 W7A O30 158.4(6) . . ?
O27 W7A O30 91.6(6) . . ?
O29 W7A O30 88.0(6) . . ?
W9B W7A W8B 133.1(6) . . ?
O28 W7A W8B 104.9(6) . . ?
O24 W7A W8B 52.3(5) . . ?
O27 W7A W8B 133.0(6) . . ?
O29 W7A W8B 36.0(5) . . ?
O30 W7A W8B 120.9(6) . . ?
W9B W7A O31 68.9(6) . . ?
O28 W7A O31 171.7(6) . . ?
O24 W7A O31 84.1(5) . . ?
O27 W7A O31 86.4(5) . . ?
O29 W7A O31 74.0(5) . . ?
O30 W7A O31 74.3(5) . . ?
W8B W7A O31 73.0(5) . . ?
O32 W8A O5 104.4(7) . . ?
O32 W8A O18 101.5(6) . . ?
O5 W8A O18 89.7(6) . . ?
O32 W8A O33 99.8(6) . . ?
O5 W8A O33 92.2(6) . . ?
O18 W8A O33 157.4(6) . . ?
O32 W8A O30 96.9(7) . . ?
O5 W8A O30 158.7(6) . . ?
O18 W8A O30 87.1(6) . . ?
O33 W8A O30 83.0(6) . . ?
O32 W8A W9B 113.9(7) . . ?
O5 W8A W9B 140.3(6) . . ?
O18 W8A W9B 73.2(5) . . ?
O33 W8A W9B 91.3(6) . . ?
O30 W8A W9B 20.5(4) . . ?
O32 W8A O31 168.7(6) . . ?
O5 W8A O31 85.2(5) . . ?
O18 W8A O31 84.2(5) . . ?
O33 W8A O31 73.4(5) . . ?
O30 W8A O31 73.5(5) . . ?
W9B W8A O31 58.1(5) . . ?
O32 W8A W7B 121.2(6) . . ?
O5 W8A W7B 75.8(5) . . ?
O18 W8A W7B 137.0(5) . . ?
O33 W8A W7B 24.5(5) . . ?
O30 W8A W7B 92.3(5) . . ?
W9B W8A W7B 92.4(5) . . ?
O31 W8A W7B 54.7(5) . . ?
W7B W9A O34 108.9(8) . . ?
W7B W9A O10 68.4(8) . . ?
O34 W9A O10 103.4(6) . . ?
W7B W9A O14 146.6(8) . . ?
O34 W9A O14 100.2(6) . . ?
O10 W9A O14 89.6(5) . . ?
W7B W9A O33 26.5(8) . . ?
O34 W9A O33 97.3(7) . . ?
O10 W9A O33 94.0(6) . . ?
O14 W9A O33 160.8(6) . . ?
W7B W9A O29 106.7(8) . . ?
O34 W9A O29 96.1(6) . . ?
O10 W9A O29 160.4(5) . . ?
O14 W9A O29 85.5(5) . . ?
O33 W9A O29 84.8(6) . . ?
W7B W9A O31 68.6(6) . . ?
O34 W9A O31 168.2(5) . . ?
O10 W9A O31 86.6(4) . . ?
O14 W9A O31 86.0(4) . . ?
O33 W9A O31 75.4(5) . . ?
O29 W9A O31 74.2(4) . . ?
W7B W9A W8B 131.3(7) . . ?
O34 W9A W8B 104.0(6) . . ?
O10 W9A W8B 135.8(5) . . ?
O14 W9A W8B 51.8(5) . . ?
O33 W9A W8B 115.9(6) . . ?
O29 W9A W8B 33.9(5) . . ?
O31 W9A W8B 71.8(5) . . ?
O33 W7B W9A 120.2(16) . . ?
O33 W7B O10 161.8(17) . . ?
W9A W7B O10 71.4(10) . . ?
O33 W7B O31 104.2(13) . . ?
W9A W7B O31 79.6(8) . . ?
O10 W7B O31 91.3(9) . . ?
O33 W7B W8A 54.3(12) . . ?
W9A W7B W8A 135.0(8) . . ?
O10 W7B W8A 129.2(8) . . ?
O31 W7B W8A 62.6(5) . . ?
O33 W7B O34 98.3(13) . . ?
W9A W7B O34 42.6(5) . . ?
O10 W7B O34 81.2(8) . . ?
O31 W7B O34 121.1(9) . . ?
W8A W7B O34 149.4(8) . . ?
O29 W8B O24 114.3(12) . . ?
O29 W8B O14 109.6(11) . . ?
O24 W8B O14 112.4(9) . . ?
O29 W8B O4W 105.4(12) . . ?
O24 W8B O4W 108.6(10) . . ?
O14 W8B O4W 105.9(11) . . ?
O29 W8B W7A 59.6(8) . . ?
O24 W8B W7A 54.8(6) . . ?
O14 W8B W7A 130.2(8) . . ?
O4W W8B W7A 123.9(10) . . ?
O29 W8B W9A 57.7(8) . . ?
O24 W8B W9A 127.7(8) . . ?
O14 W8B W9A 52.3(5) . . ?
O4W W8B W9A 123.6(9) . . ?
W7A W8B W9A 94.8(6) . . ?
O30 W9B W7A 119.8(17) . . ?
O30 W9B O27 165.2(17) . . ?
W7A W9B O27 67.0(8) . . ?
O30 W9B O31 106.3(15) . . ?
W7A W9B O31 76.1(7) . . ?
O27 W9B O31 87.9(8) . . ?
O30 W9B W8A 57.2(15) . . ?
W7A W9B W8A 132.3(7) . . ?
O27 W9B W8A 129.8(8) . . ?
O31 W9B W8A 62.6(5) . . ?
O30 W9B O18 91.6(18) . . ?
W7A W9B O18 141.6(10) . . ?
O27 W9B O18 88.3(7) . . ?
O31 W9B O18 74.1(6) . . ?
W8A W9B O18 46.6(4) . . ?
O35 W10 O36 103.3(8) . . ?
O35 W10 O37 100.9(6) . . ?
O36 W10 O37 93.6(5) . . ?
O35 W10 O12 99.1(7) . . ?
O36 W10 O12 93.6(5) . . ?
O37 W10 O12 156.6(5) . . ?
O35 W10 O22 97.9(7) . . ?
O36 W10 O22 158.7(6) . . ?
O37 W10 O22 83.9(5) . . ?
O12 W10 O22 81.3(5) . . ?
O35 W10 O15 166.5(7) . . ?
O36 W10 O15 88.3(5) . . ?
O37 W10 O15 84.9(5) . . ?
O12 W10 O15 73.0(5) . . ?
O22 W10 O15 70.4(5) . . ?
O38 W11 O39 104.1(6) . . ?
O38 W11 O37 101.4(6) . . ?
O39 W11 O37 90.9(5) . . ?
O38 W11 O17 101.2(6) . . ?
O39 W11 O17 93.1(6) . . ?
O37 W11 O17 155.3(5) . . ?
O38 W11 O26 94.8(6) . . ?
O39 W11 O26 161.0(5) . . ?
O37 W11 O26 84.0(5) . . ?
O17 W11 O26 84.3(5) . . ?
O38 W11 O20 165.5(5) . . ?
O39 W11 O20 89.3(5) . . ?
O37 W11 O20 83.4(4) . . ?
O17 W11 O20 72.3(4) . . ?
O26 W11 O20 71.9(4) . . ?
O39 Gd1 O36 70.9(4) . . ?
O39 Gd1 O2 82.7(5) . . ?
O36 Gd1 O2 124.2(5) . . ?
O39 Gd1 O8 126.3(4) . . ?
O36 Gd1 O8 78.8(4) . . ?
O2 Gd1 O8 79.2(4) . . ?
O39 Gd1 O40 73.9(4) . . ?
O36 Gd1 O40 131.2(5) . . ?
O2 Gd1 O40 82.5(5) . . ?
O8 Gd1 O40 150.1(5) . . ?
O39 Gd1 O41 132.4(5) . . ?
O36 Gd1 O41 77.7(5) . . ?
O2 Gd1 O41 144.8(5) . . ?
O8 Gd1 O41 79.1(5) . . ?
O40 Gd1 O41 103.8(5) . . ?
O39 Gd1 O42 143.3(5) . . ?
O36 Gd1 O42 145.7(5) . . ?
O2 Gd1 O42 75.5(5) . . ?
O8 Gd1 O42 78.3(5) . . ?
O40 Gd1 O42 74.3(5) . . ?
O41 Gd1 O42 73.2(6) . . ?
O39 Gd1 O40 85.6(4) . 3_775 ?
O36 Gd1 O40 76.4(4) . 3_775 ?
O2 Gd1 O40 150.4(4) . 3_775 ?
O8 Gd1 O40 128.8(4) . 3_775 ?
O40 Gd1 O40 68.2(5) . 3_775 ?
O41 Gd1 O40 52.3(4) . 3_775 ?
O42 Gd1 O40 99.0(5) . 3_775 ?
O39 Gd1 C3 109.2(5) . . ?
O36 Gd1 C3 74.0(5) . . ?
O2 Gd1 C3 161.4(5) . . ?
O8 Gd1 C3 103.2(4) . . ?
O40 Gd1 C3 87.2(5) . . ?
O41 Gd1 C3 25.7(4) . . ?
O42 Gd1 C3 86.9(5) . . ?
O40 Gd1 C3 26.6(4) 3_775 . ?
O15 Si1 O6 112.2(7) . . ?
O15 Si1 O20 106.8(6) . . ?
O6 Si1 O20 110.9(6) . . ?
O15 Si1 O31 109.6(6) . . ?
O6 Si1 O31 108.0(7) . . ?
O20 Si1 O31 109.4(6) . . ?
N2A Cu1 N1A 87.1(8) . . ?
N2A Cu1 N2B 174.5(9) . . ?
N1A Cu1 N2B 93.7(8) . . ?
N2A Cu1 N1B 94.3(10) . . ?
N1A Cu1 N1B 168.5(9) . . ?
N2B Cu1 N1B 83.8(9) . . ?
N2A Cu1 O1W 92.4(7) . . ?
N1A Cu1 O1W 91.3(7) . . ?
N2B Cu1 O1W 93.0(9) . . ?
N1B Cu1 O1W 100.0(9) . . ?
N1C Cu2 N1D 94.7(7) . . ?
N1C Cu2 N2C 82.7(8) . . ?
N1D Cu2 N2C 176.3(8) . . ?
N1C Cu2 N2D 178.1(9) . . ?
N1D Cu2 N2D 85.6(8) . . ?
N2C Cu2 N2D 96.8(8) . . ?
N1E Cu3 N2E 86.5(9) . . ?
N1E Cu3 N1F 96.5(10) . . ?
N2E Cu3 N1F 175.8(10) . . ?
N1E Cu3 N2F 173.9(9) . . ?
N2E Cu3 N2F 92.7(9) . . ?
N1F Cu3 N2F 84.7(10) . . ?
N1E Cu3 O3W 86.7(8) . . ?
N2E Cu3 O3W 82.7(8) . . ?
N1F Cu3 O3W 94.6(10) . . ?
N2F Cu3 O3W 99.2(8) . . ?
N1E Cu3 O28 87.0(7) . . ?
N2E Cu3 O28 92.5(8) . . ?
N1F Cu3 O28 90.6(9) . . ?
N2F Cu3 O28 87.0(7) . . ?
O3W Cu3 O28 172.2(7) . . ?
W1 O2 Gd1 129.9(7) . . ?
W2 O3 W1 117.0(6) . . ?
W4 O4 W1 157.4(8) . . ?
W8A O5 W1 150.9(7) . . ?
Si1 O6 W1 128.0(7) . . ?
Si1 O6 W2 126.0(6) . . ?
W1 O6 W2 93.5(4) . . ?
W2 O8 Gd1 129.4(6) . . ?
W3 O9 W2 156.4(7) . . ?
W7B O10 W9A 40.2(6) . . ?
W7B O10 W2 147.9(7) . . ?
W9A O10 W2 150.8(6) . . ?
W3 O12 W10 119.5(7) . . ?
W5 O13 W3 119.9(7) . . ?
W8B O14 W9A 75.9(6) . . ?
W8B O14 W3 122.7(8) . . ?
W9A O14 W3 146.1(7) . . ?
Si1 O15 W3 123.5(7) . . ?
Si1 O15 W10 123.2(6) . . ?
W3 O15 W10 92.6(4) . . ?
Si1 O15 W5 125.4(6) . . ?
W3 O15 W5 89.8(4) . . ?
W10 O15 W5 92.9(5) . . ?
W4 O17 W11 121.6(6) . . ?
W8A O18 W4 146.7(7) . . ?
W8A O18 W9B 60.3(5) . . ?
W4 O18 W9B 131.6(7) . . ?
W4 O19 W6 119.2(6) . . ?
Si1 O20 W4 122.7(6) . . ?
Si1 O20 W11 125.0(7) . . ?
W4 O20 W11 91.6(4) . . ?
Si1 O20 W6 125.1(6) . . ?
W4 O20 W6 90.4(4) . . ?
W11 O20 W6 92.1(4) . . ?
W5 O22 W10 124.1(7) . . ?
W6 O23 W5 151.4(7) . . ?
W8B O24 W7A 72.9(7) . . ?
W8B O24 W5 124.1(9) . . ?
W7A O24 W5 152.9(7) . . ?
W6 O26 W11 122.3(6) . . ?
W7A O27 W6 152.2(8) . . ?
W7A O27 W9B 42.2(5) . . ?
W6 O27 W9B 145.3(8) . . ?
W7A O28 Cu3 142.9(7) . . ?
W8B O29 W7A 84.4(9) . . ?
W8B O29 W9A 88.3(10) . . ?
W7A O29 W9A 118.6(6) . . ?
W9B O30 W7A 38.7(14) . . ?
W9B O30 W8A 102.3(16) . . ?
W7A O30 W8A 120.3(8) . . ?
Si1 O31 W7B 127.5(8) . . ?
Si1 O31 W9B 130.6(7) . . ?
W7B O31 W9B 98.5(8) . . ?
Si1 O31 W9A 122.7(6) . . ?
W7B O31 W9A 31.8(5) . . ?
W9B O31 W9A 105.6(5) . . ?
Si1 O31 W7A 125.3(7) . . ?
W7B O31 W7A 105.2(6) . . ?
W9B O31 W7A 35.1(5) . . ?
W9A O31 W7A 93.2(4) . . ?
Si1 O31 W8A 122.8(6) . . ?
W7B O31 W8A 62.7(6) . . ?
W9B O31 W8A 59.3(6) . . ?
W9A O31 W8A 92.0(4) . . ?
W7A O31 W8A 91.8(4) . . ?
W7B O33 W9A 33.3(11) . . ?
W7B O33 W8A 101.2(13) . . ?
W9A O33 W8A 118.7(7) . . ?
W9A O34 W7B 28.5(5) . . ?
W10 O36 Gd1 158.4(7) . . ?
W10 O37 W11 142.2(7) . . ?
W11 O39 Gd1 161.3(7) . . ?
C3 O40 Gd1 128.3(12) 3_775 . ?
C3 O40 Gd1 92.0(12) 3_775 3_775 ?
Gd1 O40 Gd1 111.8(5) . 3_775 ?
C3 O41 Gd1 96.3(12) . . ?
C1A N1A Cu1 105.1(16) . . ?
C1A N1A H1A1 110.7 . . ?
Cu1 N1A H1A1 110.7 . . ?
C1A N1A H1A2 110.7 . . ?
Cu1 N1A H1A2 110.7 . . ?
H1A1 N1A H1A2 108.8 . . ?
C2A N2A Cu1 106.3(18) . . ?
C2A N2A H2A1 110.5 . . ?
Cu1 N2A H2A1 110.5 . . ?
C2A N2A H2A2 110.5 . . ?
Cu1 N2A H2A2 110.5 . . ?
H2A1 N2A H2A2 108.7 . . ?
C1B N1B Cu1 106.6(18) . . ?
C1B N1B H1B1 110.4 . . ?
Cu1 N1B H1B1 110.4 . . ?
C1B N1B H1B2 110.4 . . ?
Cu1 N1B H1B2 110.4 . . ?
H1B1 N1B H1B2 108.6 . . ?
C2B N2B Cu1 109(2) . . ?
C2B N2B H2B1 109.9 . . ?
Cu1 N2B H2B1 109.9 . . ?
C2B N2B H2B2 109.9 . . ?
Cu1 N2B H2B2 109.9 . . ?
H2B1 N2B H2B2 108.3 . . ?
C1C N1C Cu2 110.3(16) . . ?
C1C N1C H1C1 109.6 . . ?
Cu2 N1C H1C1 109.6 . . ?
C1C N1C H1C2 109.6 . . ?
Cu2 N1C H1C2 109.6 . . ?
H1C1 N1C H1C2 108.1 . . ?
C2C N2C Cu2 110.5(17) . . ?
C2C N2C H2C1 109.6 . . ?
Cu2 N2C H2C1 109.6 . . ?
C2C N2C H2C2 109.6 . . ?
Cu2 N2C H2C2 109.6 . . ?
H2C1 N2C H2C2 108.1 . . ?
C1D N1D Cu2 110.0(14) . . ?
C1D N1D H1D1 109.7 . . ?
Cu2 N1D H1D1 109.7 . . ?
C1D N1D H1D2 109.7 . . ?
Cu2 N1D H1D2 109.7 . . ?
H1D1 N1D H1D2 108.2 . . ?
C2D N2D Cu2 106.8(14) . . ?
C2D N2D H2D1 110.4 . . ?
Cu2 N2D H2D1 110.4 . . ?
C2D N2D H2D2 110.4 . . ?
Cu2 N2D H2D2 110.4 . . ?
H2D1 N2D H2D2 108.6 . . ?
C1E N1E Cu3 110.7(19) . . ?
C1E N1E H1E1 109.5 . . ?
Cu3 N1E H1E1 109.5 . . ?
C1E N1E H1E2 109.5 . . ?
Cu3 N1E H1E2 109.5 . . ?
H1E1 N1E H1E2 108.1 . . ?
C2E N2E Cu3 102.8(19) . . ?
C2E N2E H2E1 111.2 . . ?
Cu3 N2E H2E1 111.2 . . ?
C2E N2E H2E2 111.2 . . ?
Cu3 N2E H2E2 111.2 . . ?
H2E1 N2E H2E2 109.1 . . ?
C2F N1F Cu3 106.1(19) . . ?
C1F N2F Cu3 108.4(18) . . ?
C2A C1A N1A 110(3) . . ?
C2A C1A H1A3 109.7 . . ?
N1A C1A H1A3 109.7 . . ?
C2A C1A H1A4 109.7 . . ?
N1A C1A H1A4 109.7 . . ?
H1A3 C1A H1A4 108.2 . . ?
C1A C2A N2A 105(3) . . ?
C1A C2A H2A3 110.7 . . ?
N2A C2A H2A3 110.7 . . ?
C1A C2A H2A4 110.7 . . ?
N2A C2A H2A4 110.7 . . ?
H2A3 C2A H2A4 108.8 . . ?
N1B C1B C2B 106(3) . . ?
N1B C1B H1B3 110.6 . . ?
C2B C1B H1B3 110.6 . . ?
N1B C1B H1B4 110.6 . . ?
C2B C1B H1B4 110.6 . . ?
H1B3 C1B H1B4 108.7 . . ?
N2B C2B C1B 106(3) . . ?
N2B C2B H2B3 110.5 . . ?
C1B C2B H2B3 110.5 . . ?
N2B C2B H2B4 110.5 . . ?
C1B C2B H2B4 110.5 . . ?
H2B3 C2B H2B4 108.7 . . ?
N1C C1C C2C 115(3) . . ?
N1C C1C H1C3 108.6 . . ?
C2C C1C H1C3 108.6 . . ?
N1C C1C H1C4 108.6 . . ?
C2C C1C H1C4 108.6 . . ?
H1C3 C1C H1C4 107.6 . . ?
C1C C2C N2C 110(3) . . ?
C1C C2C H2C3 109.8 . . ?
N2C C2C H2C3 109.8 . . ?
C1C C2C H2C4 109.8 . . ?
N2C C2C H2C4 109.8 . . ?
H2C3 C2C H2C4 108.2 . . ?
N1D C1D C2D 109(2) . . ?
N1D C1D H1D3 109.8 . . ?
C2D C1D H1D3 109.8 . . ?
N1D C1D H1D4 109.8 . . ?
C2D C1D H1D4 109.8 . . ?
H1D3 C1D H1D4 108.3 . . ?
N2D C2D C1D 111(2) . . ?
N2D C2D H2D3 109.4 . . ?
C1D C2D H2D3 109.4 . . ?
N2D C2D H2D4 109.4 . . ?
C1D C2D H2D4 109.4 . . ?
H2D3 C2D H2D4 108.0 . . ?
C2E C1E N1E 105(3) . . ?
C2E C1E H1E3 110.7 . . ?
N1E C1E H1E3 110.7 . . ?
C2E C1E H1E4 110.7 . . ?
N1E C1E H1E4 110.7 . . ?
H1E3 C1E H1E4 108.8 . . ?
C1E C2E N2E 117(3) . . ?
C1E C2E H2E3 108.0 . . ?
N2E C2E H2E3 108.0 . . ?
C1E C2E H2E4 108.0 . . ?
N2E C2E H2E4 108.0 . . ?
H2E3 C2E H2E4 107.2 . . ?
N2F C1F C2F 109(3) . . ?
N2F C1F H1F1 109.9 . . ?
C2F C1F H1F1 109.9 . . ?
N2F C1F H1F2 109.9 . . ?
C2F C1F H1F2 109.9 . . ?
H1F1 C1F H1F2 108.3 . . ?
N1F C2F C1F 111(3) . . ?
N1F C2F H2F1 109.5 . . ?
C1F C2F H2F1 109.5 . . ?
N1F C2F H2F2 109.5 . . ?
C1F C2F H2F2 109.5 . . ?
H2F1 C2F H2F2 108.1 . . ?
O41 C3 O40 119(2) . 3_775 ?
O41 C3 C4 118.8(17) . . ?
O40 C3 C4 122.1(18) 3_775 . ?
O41 C3 Gd1 58.0(11) . . ?
O40 C3 Gd1 61.4(11) 3_775 . ?
C4 C3 Gd1 171.9(14) . . ?
C3 C4 H4A 109.5 . . ?
C3 C4 H4B 109.5 . . ?
H4A C4 H4B 109.5 . . ?
C3 C4 H4C 109.5 . . ?
H4A C4 H4C 109.5 . . ?
H4B C4 H4C 109.5 . . ?

loop_
_geom_bond_atom_site_label_1
_geom_bond_atom_site_label_2
_geom_bond_distance
_geom_bond_site_symmetry_2
_geom_bond_publ_flag
W1 O1 1.743(14) . ?
W1 O2 1.773(16) . ?
W1 O3 1.951(11) . ?
W1 O4 1.966(13) . ?
W1 O5 2.042(14) . ?
W1 O6 2.247(13) . ?
W2 O7 1.723(11) . ?
W2 O8 1.770(13) . ?
W2 O3 1.920(13) . ?
W2 O9 1.923(13) . ?
W2 O10 2.083(12) . ?
W2 O6 2.284(11) . ?
W3 O11 1.748(12) . ?
W3 O9 1.894(13) . ?
W3 O12 1.909(14) . ?
W3 O13 1.937(13) . ?
W3 O14 1.948(13) . ?
W3 O15 2.324(11) . ?
W4 O16 1.702(13) . ?
W4 O4 1.837(13) . ?
W4 O17 1.873(14) . ?
W4 O18 1.914(13) . ?
W4 O19 1.945(12) . ?
W4 O20 2.326(11) . ?
W5 O21 1.710(14) . ?
W5 O22 1.822(14) . ?
W5 O13 1.921(12) . ?
W5 O23 1.929(12) . ?
W5 O24 1.961(14) . ?
W5 O15 2.409(12) . ?
W6 O25 1.721(13) . ?
W6 O26 1.858(13) . ?
W6 O23 1.914(13) . ?
W6 O27 1.925(14) . ?
W6 O19 1.958(12) . ?
W6 O20 2.415(11) . ?
W7A W9B 1.391(18) . ?
W7A O28 1.730(14) . ?
W7A O24 1.902(14) . ?
W7A O27 1.905(13) . ?
W7A O29 1.928(12) . ?
W7A O30 1.933(16) . ?
W7A W8B 2.226(16) . ?
W7A O31 2.348(12) . ?
W8A O32 1.740(15) . ?
W8A O5 1.845(14) . ?
W8A O18 1.910(12) . ?
W8A O33 1.956(14) . ?
W8A O30 1.964(15) . ?
W8A W9B 2.284(16) . ?
W8A O31 2.360(12) . ?
W8A W7B 2.362(17) . ?
W9A W7B 1.230(19) . ?
W9A O34 1.745(12) . ?
W9A O10 1.804(11) . ?
W9A O14 1.920(13) . ?
W9A O33 1.934(14) . ?
W9A O29 1.991(13) . ?
W9A O31 2.292(11) . ?
W9A W8B 2.353(14) . ?
W7B O33 0.997(19) . ?
W7B O10 1.77(2) . ?
W7B O31 2.170(17) . ?
W7B O34 2.44(2) . ?
W8B O29 1.31(2) . ?
W8B O24 1.842(19) . ?
W8B O14 1.908(19) . ?
W8B O4W 2.12(3) . ?
W9B O30 0.819(17) . ?
W9B O27 1.95(2) . ?
W9B O31 2.257(17) . ?
W9B O18 2.52(2) . ?
W10 O35 1.713(16) . ?
W10 O36 1.751(13) . ?
W10 O37 1.910(12) . ?
W10 O12 1.989(12) . ?
W10 O22 2.067(13) . ?
W10 O15 2.335(12) . ?
W11 O38 1.724(13) . ?
W11 O39 1.768(11) . ?
W11 O37 1.925(13) . ?
W11 O17 1.968(14) . ?
W11 O26 2.058(13) . ?
W11 O20 2.351(12) . ?
Gd1 O39 2.316(11) . ?
Gd1 O36 2.321(14) . ?
Gd1 O2 2.338(15) . ?
Gd1 O8 2.361(11) . ?
Gd1 O40 2.442(12) . ?
Gd1 O41 2.477(14) . ?
Gd1 O42 2.483(16) . ?
Gd1 O40 2.550(14) 3_775 ?
Gd1 C3 2.90(2) . ?
Si1 O15 1.629(14) . ?
Si1 O6 1.635(12) . ?
Si1 O20 1.636(11) . ?
Si1 O31 1.658(12) . ?
Cu1 N2A 1.959(19) . ?
Cu1 N1A 1.99(2) . ?
Cu1 N2B 2.00(2) . ?
Cu1 N1B 2.06(2) . ?
Cu1 O1W 2.41(2) . ?
Cu2 N1C 1.984(19) . ?
Cu2 N1D 2.006(18) . ?
Cu2 N2C 2.02(2) . ?
Cu2 N2D 2.022(19) . ?
Cu3 N1E 2.01(2) . ?
Cu3 N2E 2.01(2) . ?
Cu3 N1F 2.04(2) . ?
Cu3 N2F 2.05(2) . ?
Cu3 O3W 2.361(18) . ?
Cu3 O28 2.439(14) . ?
O40 C3 1.30(2) 3_775 ?
O40 Gd1 2.550(14) 3_775 ?
O41 C3 1.27(2) . ?
N1A C1A 1.52(4) . ?
N1A H1A1 0.9000 . ?
N1A H1A2 0.9000 . ?
N2A C2A 1.57(2) . ?
N2A H2A1 0.9000 . ?
N2A H2A2 0.9000 . ?
N1B C1B 1.47(4) . ?
N1B H1B1 0.9000 . ?
N1B H1B2 0.9000 . ?
N2B C2B 1.45(4) . ?
N2B H2B1 0.9000 . ?
N2B H2B2 0.9000 . ?
N1C C1C 1.42(4) . ?
N1C H1C1 0.9000 . ?
N1C H1C2 0.9000 . ?
N2C C2C 1.47(4) . ?
N2C H2C1 0.9000 . ?
N2C H2C2 0.9000 . ?
N1D C1D 1.46(3) . ?
N1D H1D1 0.9000 . ?
N1D H1D2 0.9000 . ?
N2D C2D 1.50(4) . ?
N2D H2D1 0.9000 . ?
N2D H2D2 0.9000 . ?
N1E C1E 1.46(4) . ?
N1E H1E1 0.9000 . ?
N1E H1E2 0.9000 . ?
N2E C2E 1.50(4) . ?
N2E H2E1 0.9000 . ?
N2E H2E2 0.9000 . ?
N1F C2F 1.45(4) . ?
N2F C1F 1.40(4) . ?
C1A C2A 1.41(5) . ?
C1A H1A3 0.9700 . ?
C1A H1A4 0.9700 . ?
C2A H2A3 0.9700 . ?
C2A H2A4 0.9700 . ?
C1B C2B 1.54(5) . ?
C1B H1B3 0.9700 . ?
C1B H1B4 0.9700 . ?
C2B H2B3 0.9700 . ?
C2B H2B4 0.9700 . ?
C1C C2C 1.40(5) . ?
C1C H1C3 0.9700 . ?
C1C H1C4 0.9700 . ?
C2C H2C3 0.9700 . ?
C2C H2C4 0.9700 . ?
C1D C2D 1.49(3) . ?
C1D H1D3 0.9700 . ?
C1D H1D4 0.9700 . ?
C2D H2D3 0.9700 . ?
C2D H2D4 0.9700 . ?
C1E C2E 1.44(5) . ?
C1E H1E3 0.9700 . ?
C1E H1E4 0.9700 . ?
C2E H2E3 0.9700 . ?
C2E H2E4 0.9700 . ?
C1F C2F 1.52(5) . ?
C1F H1F1 0.9700 . ?
C1F H1F2 0.9700 . ?
C2F H2F1 0.9700 . ?
C2F H2F2 0.9700 . ?
C3 O40 1.30(2) 3_775 ?
C3 C4 1.45(3) . ?
C4 H4A 0.9600 . ?
C4 H4B 0.9600 . ?
C4 H4C 0.9600 . ?
